data_7029514
loop_
_publ_author_name
'Chen, Mao-Long'
'Guo, Yi-Chao'
'Yang, Fang'
'Liang, Jin-Xia'
'Cao, Ze-Xing'
'Zhou, Zhao-Hui'

_publ_section_title
;
 A lanthanum chelate possessing an open-channel framework with water
 nanotubes: properties and desalination.
;
_journal_issue 16
_journal_name_full 'Dalton transactions (Cambridge, England : 2003)'
_journal_page_first 6026
_journal_page_last 6031
_journal_paper_doi 10.1039/c3dt52837e
_journal_volume 43
_journal_year 2014
_chemical_formula_moiety '0.5(C66 H112 La8 N12 O62), 3(O)'
_chemical_formula_sum 'C33 H62 La4 N6 O34'
_chemical_formula_weight 1642.53
_chemical_name_systematic
;
 ? 
;
_space_group_crystal_system trigonal
_space_group_IT_number 147
_space_group_name_Hall '-P 3'
_space_group_name_H-M_alt 'P -3'
_symmetry_space_group_name_Hall '-P 3'
_symmetry_space_group_name_H-M 'P -3'
_atom_sites_solution_hydrogens geom
_atom_sites_solution_primary direct
_atom_sites_solution_secondary difmap
_audit_creation_date 2013-11-15
_audit_creation_method
;
  Olex2 1.1
  (compiled 2011.11.01 svn.r2039, GUI svn.r3906)
;
_cell_angle_alpha 90.00
_cell_angle_beta 90.00
_cell_angle_gamma 120.00
_cell_formula_units_Z 2
_cell_length_a 19.9884(7)
_cell_length_b 19.9884(7)
_cell_length_c 8.9836(3)
_cell_measurement_reflns_used 2686
_cell_measurement_temperature 173(2)
_cell_measurement_theta_max 28.8875
_cell_measurement_theta_min 3.0428
_cell_volume 3108.40(19)
_computing_cell_refinement
;
CrysAlisPro, Oxford Diffraction Ltd.,
Version 1.171.34.44 (release 25-10-2010 CrysAlis171 .NET)
(compiled Oct 25 2010,18:11:34)
;
_computing_data_collection
;
CrysAlisPro, Oxford Diffraction Ltd.,
Version 1.171.34.44 (release 25-10-2010 CrysAlis171 .NET)
(compiled Oct 25 2010,18:11:34)
;
_computing_data_reduction
;
CrysAlisPro, Oxford Diffraction Ltd.,
Version 1.171.34.44 (release 25-10-2010 CrysAlis171 .NET)
(compiled Oct 25 2010,18:11:34)
;
_computing_molecular_graphics
;
O. V. Dolomanov, L. J. Bourhis, R. J. Gildea, J. A. K. Howard and H. Puschmann,
OLEX2: a complete structure solution, refinement and analysis program.
J. Appl. Cryst. (2009). 42, 339-341.
;
_computing_publication_material
;
O. V. Dolomanov, L. J. Bourhis, R. J. Gildea, J. A. K. Howard and H. Puschmann,
OLEX2: a complete structure solution, refinement and analysis program.
J. Appl. Cryst. (2009). 42, 339-341.
;
_computing_structure_refinement
;
XL, G.M. Sheldrick, Acta Cryst.
(2008). A64, 112-122
;
_computing_structure_solution 'SHELXS-97 (Sheldrick, 1990)'
_diffrn_ambient_temperature 173.15
_diffrn_measured_fraction_theta_full 0.977
_diffrn_measured_fraction_theta_max 0.977
_diffrn_measurement_device_type 'Xcalibur, Sapphire3, Gemini ultra'
_diffrn_radiation_monochromator graphite
_diffrn_radiation_type 'MO K\a'
_diffrn_radiation_wavelength 0.71073
_diffrn_reflns_av_R_equivalents 0.0768
_diffrn_reflns_av_unetI/netI 0.0998
_diffrn_reflns_limit_h_max 25
_diffrn_reflns_limit_h_min -20
_diffrn_reflns_limit_k_max 15
_diffrn_reflns_limit_k_min -25
_diffrn_reflns_limit_l_max 6
_diffrn_reflns_limit_l_min -11
_diffrn_reflns_number 12954
_diffrn_reflns_theta_full 27.05
_diffrn_reflns_theta_max 27.05
_diffrn_reflns_theta_min 3.05
_diffrn_source 'fine-focus sealed tube'
_diffrn_source_current n/a
_diffrn_source_voltage n/a
_exptl_absorpt_coefficient_mu 2.782
_exptl_absorpt_correction_T_max 0.8081
_exptl_absorpt_correction_T_min 0.6803
_exptl_absorpt_correction_type multi-scan
_exptl_absorpt_process_details
;
CrysAlisPro, Agilent Technologies, 
Version 1.171.35.15 (release 03-08-2011 CrysAlis171 .NET) 
(compiled Aug  3 2011,13:03:54) 
Empirical absorption correction using spherical harmonics, 
 implemented in SCALE3 ABSPACK scaling algorithm. 
;
_exptl_crystal_colour colorless
_exptl_crystal_density_diffrn 1.755
_exptl_crystal_density_method 'not measured'
_exptl_crystal_description hexagonal
_exptl_crystal_F_000 1604
_exptl_crystal_size_max 0.15
_exptl_crystal_size_mid 0.10
_exptl_crystal_size_min 0.08
_refine_diff_density_max 1.337
_refine_diff_density_min -0.723
_refine_diff_density_rms 0.184
_refine_ls_extinction_method none
_refine_ls_goodness_of_fit_ref 1.024
_refine_ls_hydrogen_treatment mixed
_refine_ls_matrix_type full
_refine_ls_number_parameters 244
_refine_ls_number_reflns 4452
_refine_ls_number_restraints 7
_refine_ls_restrained_S_all 1.024
_refine_ls_R_factor_all 0.0828
_refine_ls_R_factor_gt 0.0541
_refine_ls_shift/su_max 0.001
_refine_ls_shift/su_mean 0.000
_refine_ls_structure_factor_coef Fsqd
_refine_ls_weighting_details 'calc w=1/[\s^2^(Fo^2^)+(0.0407P)^2^+0.0000P] where P=(Fo^2^+2Fc^2^)/3'
_refine_ls_weighting_scheme calc
_refine_ls_wR_factor_gt 0.1052
_refine_ls_wR_factor_ref 0.1177
_reflns_number_gt 3272
_reflns_number_total 4452
_reflns_threshold_expression >2sigma(I)
_cod_data_source_file c3dt52837e.txt
_cod_data_source_block sad
_cod_database_code 7029514

loop_
_space_group_symop_id
_space_group_symop_operation_xyz
1 'x, y, z'
2 '-y, x-y, z'
3 '-x+y, -x, z'
4 '-x, -y, -z'
5 'y, -x+y, -z'
6 'x-y, x, -z'

loop_
_atom_site_label
_atom_site_type_symbol
_atom_site_fract_x
_atom_site_fract_y
_atom_site_fract_z
_atom_site_U_iso_or_equiv
_atom_site_adp_type
_atom_site_occupancy
_atom_site_symmetry_multiplicity
_atom_site_calc_flag
_atom_site_refinement_flags
La1 La 0.50818(2) 0.11180(2) 0.99935(4) 0.01618(13) Uani 1 1 d .
La2 La 0.6667 0.3333 1.21508(7) 0.01539(18) Uani 1 3 d S
C1 C 0.4205(4) 0.2288(4) 1.0506(9) 0.0257(17) Uani 1 1 d .
H1A H 0.3899 0.2432 1.1163 0.031 Uiso 1 1 calc R
H1B H 0.4172 0.2451 0.9481 0.031 Uiso 1 1 calc R
C2 C 0.5043(4) 0.2715(4) 1.1008(7) 0.0167(15) Uani 1 1 d .
C3 C 0.3657(5) 0.1153(5) 1.2096(8) 0.0300(19) Uani 1 1 d .
H3A H 0.3177 0.1151 1.2378 0.036 Uiso 1 1 calc R
H3B H 0.4070 0.1505 1.2785 0.036 Uiso 1 1 calc R
C4 C 0.3532(4) 0.0350(5) 1.2283(8) 0.0265(18) Uani 1 1 d .
C5 C 0.4680(5) 0.1494(4) 0.6180(7) 0.0221(17) Uani 1 1 d .
H5A H 0.4276 0.1492 0.5540 0.027 Uiso 1 1 calc R
H5B H 0.5070 0.1481 0.5520 0.027 Uiso 1 1 calc R
C6 C 0.5059(4) 0.2226(4) 0.7064(7) 0.0197(16) Uani 1 1 d .
C7 C 0.4416(5) 0.0170(4) 0.6415(8) 0.0223(17) Uani 1 1 d .
H7B H 0.4886 0.0406 0.5788 0.027 Uiso 1 1 calc R
H7A H 0.3968 -0.0138 0.5755 0.027 Uiso 1 1 calc R
C8 C 0.4474(4) -0.0356(4) 0.7513(8) 0.0170(15) Uani 1 1 d .
C9 C 0.3164(4) 0.1070(5) 0.9644(8) 0.0280(18) Uani 1 1 d .
H9A H 0.2850 0.1315 0.9867 0.034 Uiso 1 1 calc R
H9B H 0.2863 0.0525 0.9972 0.034 Uiso 1 1 calc R
C10 C 0.3269(5) 0.1079(5) 0.7958(8) 0.0265(18) Uani 1 1 d .
H10A H 0.2781 0.0982 0.7483 0.032 Uiso 1 1 calc R
H10B H 0.3675 0.1605 0.7667 0.032 Uiso 1 1 calc R
C11 C 0.3478(4) 0.0518(5) 0.7329(9) 0.0287(18) Uani 1 1 d .
H11A H 0.3219 0.0343 0.6352 0.034 Uiso 1 1 calc R
H11B H 0.3261 0.0061 0.7990 0.034 Uiso 1 1 calc R
N1 N 0.3875(3) 0.1458(3) 1.0538(6) 0.0196(13) Uani 1 1 d .
N2 N 0.4326(4) 0.0791(3) 0.7109(6) 0.0201(14) Uani 1 1 d .
O1 O 0.5318(3) 0.2298(3) 1.1506(5) 0.0195(11) Uani 1 1 d .
O2 O 0.5444(3) 0.3425(3) 1.0941(5) 0.0192(11) Uani 1 1 d .
O3 O 0.3922(3) 0.0166(3) 1.1430(6) 0.0293(13) Uani 1 1 d .
O4 O 0.3097(4) -0.0062(4) 1.3262(7) 0.059(2) Uani 1 1 d .
O5 O 0.5278(3) 0.2190(3) 0.8354(5) 0.0297(13) Uani 1 1 d .
O6 O 0.5138(3) 0.2831(3) 0.6473(5) 0.0287(13) Uani 1 1 d .
O7 O 0.4486(3) -0.0208(3) 0.8906(5) 0.0188(11) Uani 1 1 d .
O8 O 0.4550(3) -0.0909(3) 0.7080(5) 0.0250(12) Uani 1 1 d .
O1W O 0.5989(3) 0.1117(3) 0.8031(6) 0.0263(12) Uani 1 1 d D
H1WA H 0.618(4) 0.082(3) 0.803(9) 0.039 Uiso 1 1 d D
H1WB H 0.627(3) 0.152(2) 0.753(8) 0.039 Uiso 1 1 d D
O2W O 0.7667(3) 0.4034(3) 1.4101(5) 0.0252(12) Uani 1 1 d D
H2WA H 0.8124(17) 0.433(3) 1.381(7) 0.038 Uiso 1 1 d D
H2WB H 0.760(4) 0.417(4) 1.496(4) 0.038 Uiso 1 1 d D
O3W O 0.6667 0.3333 0.9375(9) 0.031(2) Uani 1 3 d SD
H3W H 0.6742 0.3762 0.9063 0.047 Uiso 0.67 1 calc PRD
O4W O 0.2509(6) -0.1287(5) 1.5389(10) 0.102(3) Uani 1 1 d .

loop_
_atom_site_aniso_label
_atom_site_aniso_U_11
_atom_site_aniso_U_22
_atom_site_aniso_U_33
_atom_site_aniso_U_23
_atom_site_aniso_U_13
_atom_site_aniso_U_12
La1 0.0194(2) 0.0125(2) 0.0138(2) 0.00124(17) -0.00039(17) 0.00574(18)
La2 0.0164(2) 0.0164(2) 0.0134(4) 0.000 0.000 0.00820(12)
C1 0.025(4) 0.028(4) 0.028(4) -0.005(4) -0.005(3) 0.016(4)
C2 0.026(4) 0.023(4) 0.008(3) 0.001(3) 0.000(3) 0.018(3)
C3 0.026(4) 0.040(5) 0.020(4) -0.005(4) 0.004(3) 0.014(4)
C4 0.022(4) 0.032(5) 0.020(4) 0.003(4) 0.003(3) 0.010(4)
C5 0.036(4) 0.026(4) 0.012(3) 0.004(3) -0.002(3) 0.021(4)
C6 0.025(4) 0.027(4) 0.010(3) -0.002(3) 0.000(3) 0.015(3)
C7 0.031(4) 0.016(4) 0.019(4) -0.003(3) 0.001(3) 0.011(3)
C8 0.017(4) 0.005(3) 0.021(4) 0.004(3) -0.003(3) 0.000(3)
C9 0.016(4) 0.031(5) 0.031(4) -0.001(4) -0.007(3) 0.007(4)
C10 0.023(4) 0.038(5) 0.022(4) -0.006(4) -0.008(3) 0.018(4)
C11 0.021(4) 0.030(5) 0.032(5) -0.002(4) -0.006(4) 0.011(4)
N1 0.016(3) 0.023(3) 0.018(3) -0.001(3) 0.002(3) 0.008(3)
N2 0.031(4) 0.014(3) 0.012(3) 0.002(2) -0.003(3) 0.008(3)
O1 0.018(3) 0.019(3) 0.023(3) 0.000(2) -0.001(2) 0.010(2)
O2 0.019(3) 0.014(3) 0.025(3) -0.001(2) 0.000(2) 0.009(2)
O3 0.024(3) 0.026(3) 0.029(3) 0.006(2) 0.005(2) 0.006(2)
O4 0.067(5) 0.058(5) 0.049(4) 0.029(4) 0.038(4) 0.030(4)
O5 0.044(4) 0.019(3) 0.016(3) 0.001(2) -0.006(2) 0.008(3)
O6 0.057(4) 0.023(3) 0.017(3) 0.005(2) 0.006(3) 0.028(3)
O7 0.024(3) 0.012(2) 0.014(2) -0.002(2) -0.004(2) 0.004(2)
O8 0.027(3) 0.019(3) 0.022(3) -0.002(2) -0.003(2) 0.006(2)
O1W 0.023(3) 0.021(3) 0.029(3) 0.007(2) 0.009(2) 0.007(2)
O2W 0.013(3) 0.033(3) 0.023(3) -0.008(2) 0.003(2) 0.005(2)
O3W 0.037(4) 0.037(4) 0.019(5) 0.000 0.000 0.0187(18)
O4W 0.123(8) 0.059(6) 0.099(7) -0.010(5) 0.025(6) 0.026(6)

loop_
_atom_type_symbol
_atom_type_description
_atom_type_scat_dispersion_real
_atom_type_scat_dispersion_imag
_atom_type_scat_source
C C 0.0033 0.0016 'International Tables Vol C Tables 4.2.6.8 and 6.1.1.4'
H H 0.0000 0.0000 'International Tables Vol C Tables 4.2.6.8 and 6.1.1.4'
N N 0.0061 0.0033 'International Tables Vol C Tables 4.2.6.8 and 6.1.1.4'
O O 0.0106 0.0060 'International Tables Vol C Tables 4.2.6.8 and 6.1.1.4'
La La -0.2871 2.4523 'International Tables Vol C Tables 4.2.6.8 and 6.1.1.4'

loop_
_geom_angle_atom_site_label_1
_geom_angle_atom_site_label_2
_geom_angle_atom_site_label_3
_geom_angle
_geom_angle_site_symmetry_1
_geom_angle_site_symmetry_3
N1 La1 C8 118.68(18) . 4_657
N1 La1 N2 78.48(17) . .
N2 La1 C8 141.63(17) . 4_657
O1 La1 C8 95.97(17) . 4_657
O1 La1 N1 58.49(15) . .
O1 La1 N2 121.19(16) . .
O1 La1 O2 65.79(14) . 2_655
O1 La1 O7 118.49(14) . 4_657
O1 La1 O8 72.47(15) . 4_657
O2 La1 C8 67.03(16) 2_655 4_657
O2 La1 N1 124.26(15) 2_655 .
O2 La1 N2 134.30(15) 2_655 .
O2 La1 O8 61.82(14) 2_655 4_657
O3 La1 C8 68.60(18) . 4_657
O3 La1 N1 61.34(17) . .
O3 La1 N2 96.28(17) . .
O3 La1 O1 95.82(16) . .
O3 La1 O2 129.12(15) . 2_655
O3 La1 O7 76.98(17) . 4_657
O3 La1 O8 67.47(16) . 4_657
O3 La1 O1W 138.72(17) . .
O5 La1 C8 154.83(17) . 4_657
O5 La1 N1 71.44(18) . .
O5 La1 N2 60.07(16) . .
O5 La1 O1 68.86(16) . .
O5 La1 O2 88.12(16) . 2_655
O5 La1 O3 130.85(19) . .
O5 La1 O7 151.85(17) . 4_657
O5 La1 O7 118.23(15) . .
O5 La1 O8 138.32(15) . 4_657
O5 La1 O1W 77.39(18) . .
O7 La1 C8 24.19(16) 4_657 4_657
O7 La1 C8 82.07(17) . 4_657
O7 La1 N1 107.94(16) . .
O7 La1 N1 136.49(16) 4_657 .
O7 La1 N2 59.61(15) . .
O7 La1 N2 120.32(15) 4_657 .
O7 La1 O1 163.36(15) . .
O7 La1 O2 127.12(15) . 2_655
O7 La1 O2 72.79(14) 4_657 2_655
O7 La1 O3 68.02(16) . .
O7 La1 O7 63.24(17) . 4_657
O7 La1 O8 103.24(14) . 4_657
O7 La1 O8 48.02(14) 4_657 4_657
O7 La1 O1W 71.83(16) . .
O8 La1 C8 23.99(16) 4_657 4_657
O8 La1 N1 100.92(16) 4_657 .
O8 La1 N2 160.79(15) 4_657 .
O1W La1 C8 97.04(18) . 4_657
O1W La1 N1 144.13(17) . .
O1W La1 N2 70.74(17) . .
O1W La1 O1 124.75(16) . .
O1W La1 O2 70.81(16) . 2_655
O1W La1 O7 76.87(16) . 4_657
O1W La1 O8 114.22(16) . 4_657
C2 La2 C2 109.05(13) 2_655 3_665
O1 La2 C2 132.16(17) 3_665 2_655
O1 La2 C2 90.07(17) . 2_655
O1 La2 C2 24.81(17) 2_655 2_655
O1 La2 C2 24.81(17) 3_665 3_665
O1 La2 C2 132.16(16) . 3_665
O1 La2 C2 90.07(17) 2_655 3_665
O1 La2 O1 114.85(8) . 3_665
O1 La2 O1 114.85(8) 2_655 .
O1 La2 O1 114.85(8) 2_655 3_665
O1 La2 O2 48.96(14) 3_665 3_665
O1 La2 O2 142.41(14) 2_655 .
O1 La2 O2 142.41(14) 3_665 2_655
O1 La2 O2 65.93(14) . 2_655
O1 La2 O2 48.96(14) 2_655 2_655
O1 La2 O2 65.93(14) 2_655 3_665
O1 La2 O2 142.41(14) . 3_665
O1 La2 O2 48.96(14) . .
O1 La2 O2 65.93(14) 3_665 .
O2 La2 C2 125.52(16) 2_655 3_665
O2 La2 C2 125.52(16) . 2_655
O2 La2 C2 24.14(15) 3_665 3_665
O2 La2 C2 86.01(15) . 3_665
O2 La2 C2 86.00(15) 3_665 2_655
O2 La2 C2 24.14(15) 2_655 2_655
O2 La2 O2 105.55(11) 2_655 .
O2 La2 O2 105.55(11) 3_665 .
O2 La2 O2 105.55(11) 2_655 3_665
O2W La2 C2 97.62(18) 2_655 3_665
O2W La2 C2 149.83(17) 2_655 2_655
O2W La2 C2 97.62(18) . 2_655
O2W La2 C2 73.71(18) 3_665 2_655
O2W La2 C2 149.83(17) 3_665 3_665
O2W La2 C2 73.71(18) . 3_665
O2W La2 O1 148.54(16) 3_665 3_665
O2W La2 O1 81.94(17) . 3_665
O2W La2 O1 76.88(16) 2_655 3_665
O2W La2 O1 76.88(16) 3_665 .
O2W La2 O1 148.54(16) . .
O2W La2 O1 81.94(17) 2_655 .
O2W La2 O1 148.54(16) 2_655 2_655
O2W La2 O1 76.88(16) . 2_655
O2W La2 O1 81.94(17) 3_665 2_655
O2W La2 O2 136.53(16) 2_655 2_655
O2W La2 O2 117.60(16) . 2_655
O2W La2 O2 136.53(16) 3_665 3_665
O2W La2 O2 68.84(15) . 3_665
O2W La2 O2 117.60(16) 2_655 3_665
O2W La2 O2 117.60(16) 3_665 .
O2W La2 O2 136.53(16) . .
O2W La2 O2 68.84(15) 2_655 .
O2W La2 O2 68.84(15) 3_665 2_655
O2W La2 O2W 76.15(17) 3_665 .
O2W La2 O2W 76.15(17) . 2_655
O2W La2 O2W 76.15(17) 3_665 2_655
O3W La2 C2 70.11(12) . 2_655
O3W La2 C2 70.11(13) . 3_665
O3W La2 O1 76.66(11) . 3_665
O3W La2 O1 76.66(11) . 2_655
O3W La2 O1 76.66(11) . .
O3W La2 O2 66.85(10) . 2_655
O3W La2 O2 66.85(10) . 3_665
O3W La2 O2 66.85(10) . .
O3W La2 O2W 134.60(11) . 3_665
O3W La2 O2W 134.60(11) . 2_655
O3W La2 O2W 134.60(12) . .
H1A C1 H1B 107.9 . .
C2 C1 H1A 109.1 . .
C2 C1 H1B 109.1 . .
N1 C1 H1A 109.1 . .
N1 C1 H1B 109.1 . .
N1 C1 C2 112.3(6) . .
C1 C2 La2 171.6(5) . .
O1 C2 La2 55.0(3) . .
O1 C2 C1 116.6(6) . .
O2 C2 La2 66.4(4) . .
O2 C2 C1 122.0(6) . .
O2 C2 O1 121.4(6) . .
H3A C3 H3B 107.7 . .
C4 C3 H3A 108.9 . .
C4 C3 H3B 108.9 . .
N1 C3 H3A 108.9 . .
N1 C3 H3B 108.9 . .
N1 C3 C4 113.4(6) . .
O3 C4 C3 116.3(7) . .
O4 C4 C3 118.8(7) . .
O4 C4 O3 124.8(8) . .
H5A C5 H5B 107.7 . .
C6 C5 H5A 108.9 . .
C6 C5 H5B 108.9 . .
N2 C5 H5A 108.9 . .
N2 C5 H5B 108.9 . .
N2 C5 C6 113.5(6) . .
O5 C6 C5 117.0(6) . .
O5 C6 O6 124.6(7) . .
O6 C6 C5 118.4(6) . .
H7B C7 H7A 107.7 . .
C8 C7 H7B 108.9 . .
C8 C7 H7A 108.9 . .
N2 C7 H7B 108.9 . .
N2 C7 H7A 108.9 . .
N2 C7 C8 113.5(6) . .
C7 C8 La1 167.3(5) . 4_657
O7 C8 La1 55.1(3) . 4_657
O7 C8 C7 118.9(6) . .
O8 C8 La1 66.2(4) . 4_657
O8 C8 C7 120.3(6) . .
O8 C8 O7 120.7(6) . .
H9A C9 H9B 107.4 . .
C10 C9 H9A 108.2 . .
C10 C9 H9B 108.2 . .
N1 C9 H9A 108.2 . .
N1 C9 H9B 108.2 . .
N1 C9 C10 116.4(6) . .
C9 C10 H10A 108.0 . .
C9 C10 H10B 108.0 . .
H10A C10 H10B 107.3 . .
C11 C10 C9 117.1(7) . .
C11 C10 H10A 108.0 . .
C11 C10 H10B 108.0 . .
C10 C11 H11A 107.9 . .
C10 C11 H11B 107.9 . .
C10 C11 N2 117.7(6) . .
H11A C11 H11B 107.2 . .
N2 C11 H11A 107.9 . .
N2 C11 H11B 107.9 . .
C1 N1 La1 108.3(4) . .
C1 N1 C3 110.9(6) . .
C1 N1 C9 111.1(6) . .
C3 N1 La1 99.9(4) . .
C9 N1 La1 119.3(4) . .
C9 N1 C3 106.7(6) . .
C5 N2 La1 110.0(4) . .
C5 N2 C7 111.1(5) . .
C5 N2 C11 109.5(6) . .
C7 N2 La1 107.3(4) . .
C7 N2 C11 109.7(5) . .
C11 N2 La1 109.1(4) . .
La2 O1 La1 120.69(18) . .
C2 O1 La1 118.2(4) . .
C2 O1 La2 100.2(4) . .
La1 O2 La2 106.25(16) 3_665 .
C2 O2 La1 161.3(4) . 3_665
C2 O2 La2 89.5(4) . .
C4 O3 La1 124.1(5) . .
C6 O5 La1 134.0(5) . .
La1 O7 La1 116.76(17) . 4_657
C8 O7 La1 100.7(4) . 4_657
C8 O7 La1 124.7(4) . .
C8 O8 La1 89.8(4) . 4_657
La1 O1W H1WA 125(5) . .
La1 O1W H1WB 121(5) . .
H1WA O1W H1WB 110.1(18) . .
La2 O2W H2WA 117(5) . .
La2 O2W H2WB 127(5) . .
H2WA O2W H2WB 110.0(18) . .
La2 O3W H3W 109.5 . .

loop_
_geom_bond_atom_site_label_1
_geom_bond_atom_site_label_2
_geom_bond_distance
_geom_bond_site_symmetry_2
La1 C8 3.079(7) 4_657
La1 N1 2.856(6) .
La1 N2 2.904(5) .
La1 O1 2.554(5) .
La1 O2 2.738(5) 2_655
La1 O3 2.500(5) .
La1 O5 2.464(5) .
La1 O7 2.498(4) .
La1 O7 2.569(5) 4_657
La1 O8 2.817(5) 4_657
La1 O1W 2.529(5) .
La2 C2 3.017(7) 2_655
La2 C2 3.017(7) 3_665
La2 O1 2.511(5) .
La2 O1 2.511(5) 3_665
La2 O1 2.511(5) 2_655
La2 O2 2.764(5) .
La2 O2 2.764(5) 3_665
La2 O2 2.764(5) 2_655
La2 O2W 2.496(5) 3_665
La2 O2W 2.496(5) 2_655
La2 O2W 2.496(5) .
La2 O3W 2.494(8) .
C1 H1A 0.9900 .
C1 H1B 0.9900 .
C1 C2 1.520(10) .
C1 N1 1.448(9) .
C2 O1 1.286(8) .
C2 O2 1.234(8) .
C3 H3A 0.9900 .
C3 H3B 0.9900 .
C3 C4 1.504(11) .
C3 N1 1.502(9) .
C4 O3 1.271(9) .
C4 O4 1.221(9) .
C5 H5A 0.9900 .
C5 H5B 0.9900 .
C5 C6 1.496(10) .
C5 N2 1.476(9) .
C6 O5 1.254(8) .
C6 O6 1.255(8) .
C7 H7B 0.9900 .
C7 H7A 0.9900 .
C7 C8 1.487(9) .
C7 N2 1.479(9) .
C8 La1 3.079(7) 4_657
C8 O7 1.284(8) .
C8 O8 1.252(8) .
C9 H9A 0.9900 .
C9 H9B 0.9900 .
C9 C10 1.528(10) .
C9 N1 1.471(9) .
C10 H10A 0.9900 .
C10 H10B 0.9900 .
C10 C11 1.490(11) .
C11 H11A 0.9900 .
C11 H11B 0.9900 .
C11 N2 1.512(9) .
O2 La1 2.738(5) 3_665
O7 La1 2.569(5) 4_657
O8 La1 2.817(5) 4_657
O1W H1WA 0.849(10) .
O1W H1WB 0.848(10) .
O2W H2WA 0.847(10) .
O2W H2WB 0.850(10) .
O3W H3W 0.8400 .
